data_7017572
loop_
_publ_author_name
'Daumann, Lena J.'
'Dalle, Kristian E.'
'Schenk, Gerhard'
'McGeary, Ross P.'
'Bernhardt, Paul V.'
'Ollis, David L.'
'Gahan, Lawrence R.'

_publ_section_title
;
 The role of Zn-OR and Zn-OH nucleophiles and the influence of
 para-substituents in the reactions of binuclear phosphatase mimetics.
;
_journal_issue 6
_journal_name_full 'Dalton transactions (Cambridge, England : 2003)'
_journal_page_first 1695
_journal_page_last 1708
_journal_paper_doi 10.1039/c1dt11187f
_journal_volume 41
_journal_year 2012
_chemical_compound_source 'synthesis as described'
_chemical_formula_moiety 'C52 H68 Br2 F2 N8 O14 P2 Zn4, 2 (F6 P)'
_chemical_formula_sum 'C52 H68 Br2 F14 N8 O14 P4 Zn4'
_chemical_formula_weight 1840.32
_chemical_name_systematic
;
?
;
_space_group_IT_number 2
_symmetry_cell_setting triclinic
_symmetry_Int_Tables_number 2
_symmetry_space_group_name_Hall '-P 1'
_symmetry_space_group_name_H-M 'P -1'
_atom_sites_solution_hydrogens geom
_atom_sites_solution_primary direct
_atom_sites_solution_secondary difmap
_audit_conform_dict_location ftp://ftp.iucr.org/pub/cif_core.dic
_audit_conform_dict_name cif_core.dic
_audit_conform_dict_version 2.3
_audit_creation_date 2011-06-15T16:51:30-00:00
_audit_creation_method 'WinGX routine CIF_UPDATE'
_cell_angle_alpha 94.791(3)
_cell_angle_beta 109.511(4)
_cell_angle_gamma 112.586(4)
_cell_formula_units_Z 2
_cell_length_a 13.3002(6)
_cell_length_b 15.8922(6)
_cell_length_c 19.6397(7)
_cell_measurement_reflns_used 11972
_cell_measurement_temperature 150(2)
_cell_measurement_theta_max 62.3232
_cell_measurement_theta_min 3.1025
_cell_measurement_wavelength 1.5418
_cell_volume 3504.1(3)
_computing_cell_refinement
;
CrysAlisPro, Oxford Diffraction Ltd.,
Version 1.171.33.66 (release 28-04-2010 CrysAlis171 .NET)
(compiled Apr 28 2010,14:27:37)
;
_computing_data_collection
;
CrysAlisPro, Oxford Diffraction Ltd.,
Version 1.171.33.66 (release 28-04-2010 CrysAlis171 .NET)
(compiled Apr 28 2010,14:27:37)
;
_computing_data_reduction
;
CrysAlisPro, Oxford Diffraction Ltd.,
Version 1.171.33.66 (release 28-04-2010 CrysAlis171 .NET)
(compiled Apr 28 2010,14:27:37)
;
_computing_molecular_graphics 'Ortep-3 for Windows (Farrugia, 1997)'
_computing_publication_material 'WinGX publication routines (Farrugia, 1999)'
_computing_structure_refinement 'SHELXL-97 (Sheldrick, 1997)'
_computing_structure_solution 'SIR92 (Giacovazzo et al, 1993)'
_diffrn_ambient_temperature 150(2)
_diffrn_detector_area_resol_mean 16.0696
_diffrn_measured_fraction_theta_full 0.992
_diffrn_measured_fraction_theta_max 0.992
_diffrn_measurement_device_type 'Xcalibur, Sapphire3, Gemini ultra'
_diffrn_measurement_method '\w scans'
_diffrn_orient_matrix_UB_11 -0.1063059
_diffrn_orient_matrix_UB_12 0.0005593
_diffrn_orient_matrix_UB_13 0.0149982
_diffrn_orient_matrix_UB_21 -0.0859345
_diffrn_orient_matrix_UB_22 -0.0729452
_diffrn_orient_matrix_UB_23 -0.0745124
_diffrn_orient_matrix_UB_31 -0.003538
_diffrn_orient_matrix_UB_32 -0.0799734
_diffrn_orient_matrix_UB_33 0.0398066
_diffrn_radiation_monochromator graphite
_diffrn_radiation_probe x-ray
_diffrn_radiation_type CuK\a
_diffrn_radiation_wavelength 1.54184
_diffrn_reflns_av_R_equivalents 0.0402
_diffrn_reflns_av_unetI/netI 0.0368
_diffrn_reflns_limit_h_max 15
_diffrn_reflns_limit_h_min -14
_diffrn_reflns_limit_k_max 17
_diffrn_reflns_limit_k_min -18
_diffrn_reflns_limit_l_max 22
_diffrn_reflns_limit_l_min -22
_diffrn_reflns_number 36029
_diffrn_reflns_theta_full 62.41
_diffrn_reflns_theta_max 62.41
_diffrn_reflns_theta_min 3.11
_exptl_absorpt_coefficient_mu 4.658
_exptl_absorpt_correction_T_max 0.759
_exptl_absorpt_correction_T_min 0.58
_exptl_absorpt_correction_type analytical
_exptl_absorpt_process_details
;
CrysAlisPro, Oxford Diffraction Ltd.,
Version 1.171.33.66 (release 28-04-2010 CrysAlis171 .NET)
(compiled Apr 28 2010,14:27:37)
Analytical numeric absorption correction using a multifaceted crystal
model based on expressions derived by R.C. Clark & J.S.
(Clark, R. C. & Reid, J. S. (1995). Acta Cryst. A51, 887-897)
;
_exptl_crystal_colour colourless
_exptl_crystal_density_diffrn 1.744
_exptl_crystal_density_method 'not measured'
_exptl_crystal_description prism
_exptl_crystal_F_000 1848
_exptl_crystal_size_max 0.2692
_exptl_crystal_size_mid 0.1191
_exptl_crystal_size_min 0.0824
_refine_diff_density_max 1.886
_refine_diff_density_min -0.972
_refine_diff_density_rms 0.102
_refine_ls_extinction_method none
_refine_ls_goodness_of_fit_ref 1.037
_refine_ls_hydrogen_treatment constr
_refine_ls_matrix_type full
_refine_ls_number_parameters 900
_refine_ls_number_reflns 11083
_refine_ls_number_restraints 0
_refine_ls_restrained_S_all 1.037
_refine_ls_R_factor_all 0.0778
_refine_ls_R_factor_gt 0.053
_refine_ls_shift/su_max 0.001
_refine_ls_shift/su_mean 0
_refine_ls_structure_factor_coef Fsqd
_refine_ls_weighting_details 'calc w=1/[\s^2^(Fo^2^)+(0.1061P)^2^+2.4267P] where P=(Fo^2^+2Fc^2^)/3'
_refine_ls_weighting_scheme calc
_refine_ls_wR_factor_gt 0.1522
_refine_ls_wR_factor_ref 0.1675
_reflns_number_gt 7837
_reflns_number_total 11083
_reflns_threshold_expression >2sigma(I)
_cod_data_source_file c1dt11187f.txt
_cod_data_source_block 551ld13
_cod_original_cell_volume 3504.1(2)
_cod_database_code 7017572

loop_
_symmetry_equiv_pos_as_xyz
'x, y, z'
'-x, -y, -z'

loop_
_atom_site_label
_atom_site_type_symbol
_atom_site_fract_x
_atom_site_fract_y
_atom_site_fract_z
_atom_site_U_iso_or_equiv
_atom_site_adp_type
_atom_site_occupancy
_atom_site_symmetry_multiplicity
_atom_site_calc_flag
_atom_site_refinement_flags
_atom_site_disorder_assembly
_atom_site_disorder_group
C1 C 0.8996(6) 0.0105(4) 1.1041(3) 0.0452(14) Uani 1 1 d . . .
C2 C 0.9887(5) 0.0605(4) 1.0829(3) 0.0433(13) Uani 1 1 d . . .
H2 H 1.0655 0.0683 1.1092 0.052 Uiso 1 1 calc R . .
C3 C 0.9645(5) 0.1001(4) 1.0212(3) 0.0422(13) Uani 1 1 d . . .
C4 C 0.8475(5) 0.0873(4) 0.9814(3) 0.0393(13) Uani 1 1 d . . .
C5 C 0.7583(5) 0.0371(4) 1.0048(3) 0.0420(13) Uani 1 1 d . . .
C6 C 0.7855(6) -0.0011(4) 1.0659(3) 0.0447(14) Uani 1 1 d . . .
H6 H 0.7259 -0.0349 1.0812 0.054 Uiso 1 1 calc R . .
C7 C 1.0639(5) 0.1585(4) 1.0001(3) 0.0442(14) Uani 1 1 d . . .
H7A H 1.135 0.1523 1.0283 0.053 Uiso 1 1 calc R . .
H7B H 1.0428 0.1351 0.9476 0.053 Uiso 1 1 calc R . .
C8 C 0.9975(5) 0.2849(4) 1.1011(3) 0.0408(13) Uani 1 1 d . . .
C9 C 0.9798(6) 0.2688(4) 1.1655(3) 0.0480(14) Uani 1 1 d . . .
H9 H 1.0378 0.2637 1.2052 0.058 Uiso 1 1 calc R . .
C10 C 0.8757(6) 0.2606(5) 1.1700(4) 0.0536(16) Uani 1 1 d . . .
H10 H 0.8629 0.2506 1.213 0.064 Uiso 1 1 calc R . .
C11 C 0.7901(6) 0.2672(4) 1.1101(3) 0.0479(14) Uani 1 1 d . . .
H11 H 0.7191 0.2622 1.1119 0.058 Uiso 1 1 calc R . .
C12 C 0.8131(5) 0.2815(4) 1.0474(3) 0.0417(13) Uani 1 1 d . . .
H12 H 0.7551 0.2846 1.0064 0.05 Uiso 1 1 calc R . .
C13 C 1.1110(5) 0.2979(4) 1.0929(3) 0.0441(13) Uani 1 1 d . . .
H13A H 1.1651 0.3644 1.1082 0.053 Uiso 1 1 calc R . .
H13B H 1.1485 0.2664 1.1255 0.053 Uiso 1 1 calc R . .
C14 C 1.1918(5) 0.3125(4) 0.9970(3) 0.0463(14) Uani 1 1 d . . .
H14A H 1.1794 0.2813 0.9483 0.056 Uiso 1 1 calc R . .
H14B H 1.2627 0.3131 1.0333 0.056 Uiso 1 1 calc R . .
C15 C 1.2093(5) 0.4116(4) 0.9975(4) 0.0480(14) Uani 1 1 d . . .
H15A H 1.2461 0.449 1.0483 0.058 Uiso 1 1 calc R . .
H15B H 1.2608 0.4393 0.9722 0.058 Uiso 1 1 calc R . .
C16 C 0.6181(6) -0.1558(4) 0.8295(3) 0.0506(15) Uani 1 1 d . . .
C17 C 0.6004(6) -0.2479(5) 0.8115(4) 0.0611(18) Uani 1 1 d . . .
H17 H 0.5563 -0.2937 0.8301 0.073 Uiso 1 1 calc R . .
C18 C 0.6504(7) -0.2700(6) 0.7649(4) 0.074(2) Uani 1 1 d . . .
H18 H 0.6409 -0.3311 0.7522 0.089 Uiso 1 1 calc R . .
C19 C 0.7141(6) -0.2009(6) 0.7377(4) 0.067(2) Uani 1 1 d . . .
H19 H 0.7486 -0.2143 0.7068 0.08 Uiso 1 1 calc R . .
C20 C 0.7256(6) -0.1120(5) 0.7571(4) 0.0583(17) Uani 1 1 d . . .
H20 H 0.7663 -0.0655 0.7376 0.07 Uiso 1 1 calc R . .
C21 C 0.5735(7) -0.1265(4) 0.8843(4) 0.0579(17) Uani 1 1 d . . .
H21A H 0.4924 -0.1722 0.8715 0.069 Uiso 1 1 calc R . .
H21B H 0.6211 -0.1275 0.9337 0.069 Uiso 1 1 calc R . .
C22 C 0.4534(6) -0.0394(5) 0.8526(4) 0.0555(16) Uani 1 1 d . . .
H22A H 0.4068 -0.0742 0.8785 0.067 Uiso 1 1 calc R . .
H22B H 0.4573 0.0231 0.859 0.067 Uiso 1 1 calc R . .
C23 C 0.3932(7) -0.0875(5) 0.7714(4) 0.0677(19) Uani 1 1 d . . .
H23A H 0.3799 -0.1526 0.7647 0.081 Uiso 1 1 calc R . .
H23B H 0.3169 -0.086 0.75 0.081 Uiso 1 1 calc R . .
C24 C 0.6341(5) 0.0254(4) 0.9653(3) 0.0440(13) Uani 1 1 d . . .
H24A H 0.5868 -0.0048 0.9923 0.053 Uiso 1 1 calc R . .
H24B H 0.6355 0.0868 0.9652 0.053 Uiso 1 1 calc R . .
C25 C 0.4184(8) -0.0848(7) 0.6576(4) 0.091(3) Uani 1 1 d . . .
H25A H 0.4703 -0.0511 0.635 0.136 Uiso 1 1 calc R . .
H25B H 0.3422 -0.0854 0.6337 0.136 Uiso 1 1 calc R . .
H25C H 0.4096 -0.1481 0.6522 0.136 Uiso 1 1 calc R . .
C26 C 1.1078(6) 0.5025(4) 0.9560(3) 0.0476(14) Uani 1 1 d . . .
H26A H 1.0304 0.4993 0.9307 0.071 Uiso 1 1 calc R . .
H26B H 1.1561 0.528 0.9291 0.071 Uiso 1 1 calc R . .
H26C H 1.1439 0.5423 1.0054 0.071 Uiso 1 1 calc R . .
C27 C 0.6708(6) 0.4217(6) 0.4360(4) 0.068(2) Uani 1 1 d . . .
C28 C 0.5915(6) 0.3315(6) 0.4312(4) 0.0620(18) Uani 1 1 d . . .
H28 H 0.5291 0.2951 0.3861 0.074 Uiso 1 1 calc R . .
C29 C 0.6055(5) 0.2959(5) 0.4936(3) 0.0518(15) Uani 1 1 d . . .
C30 C 0.7037(5) 0.3496(5) 0.5607(3) 0.0487(15) Uani 1 1 d . . .
C31 C 0.7815(6) 0.4402(5) 0.5644(4) 0.0562(17) Uani 1 1 d . . .
C32 C 0.7650(6) 0.4771(6) 0.5023(4) 0.0657(19) Uani 1 1 d . . .
H32 H 0.8164 0.538 0.5051 0.079 Uiso 1 1 calc R . .
C33 C 0.5155(6) 0.2012(5) 0.4906(3) 0.0567(17) Uani 1 1 d . . .
H33A H 0.4561 0.1728 0.4401 0.068 Uiso 1 1 calc R . .
H33B H 0.5546 0.1609 0.504 0.068 Uiso 1 1 calc R . .
C34 C 0.3356(7) 0.1165(6) 0.6034(4) 0.074(2) Uani 1 1 d . . .
C35 C 0.2327(10) 0.0577(8) 0.6014(6) 0.123(4) Uani 1 1 d . . .
H35 H 0.1764 0.013 0.5575 0.148 Uiso 1 1 calc R . .
C36 C 0.2068(11) 0.0620(9) 0.6661(7) 0.136(5) Uani 1 1 d . . .
H36 H 0.1344 0.0211 0.6658 0.163 Uiso 1 1 calc R . .
C37 C 0.2952(10) 0.1306(8) 0.7298(6) 0.111(4) Uani 1 1 d . . .
H37 H 0.2838 0.1348 0.774 0.134 Uiso 1 1 calc R . .
C38 C 0.3951(7) 0.1895(6) 0.7275(4) 0.074(2) Uani 1 1 d . . .
H38 H 0.4493 0.2399 0.7683 0.088 Uiso 1 1 calc R . .
C39 C 0.3724(6) 0.1127(5) 0.5389(4) 0.067(2) Uani 1 1 d . . .
H39A H 0.4095 0.0705 0.5412 0.081 Uiso 1 1 calc R . .
H39B H 0.3029 0.0889 0.4923 0.081 Uiso 1 1 calc R . .
C40 C 0.3947(6) 0.2689(5) 0.5242(4) 0.0607(18) Uani 1 1 d . . .
H40A H 0.3293 0.2485 0.54 0.073 Uiso 1 1 calc R . .
H40B H 0.3612 0.2601 0.4706 0.073 Uiso 1 1 calc R . .
C41 C 0.4719(7) 0.3729(6) 0.5595(5) 0.080(2) Uani 1 1 d . . .
H41A H 0.5228 0.3997 0.5337 0.097 Uiso 1 1 calc R . .
H41B H 0.423 0.4057 0.5572 0.097 Uiso 1 1 calc R . .
C42 C 0.8872(6) 0.4974(5) 0.6372(4) 0.0607(17) Uani 1 1 d . . .
H42A H 0.9286 0.5604 0.6325 0.073 Uiso 1 1 calc R . .
H42B H 0.8595 0.502 0.6765 0.073 Uiso 1 1 calc R . .
C43 C 1.1374(6) 0.4550(5) 0.7600(3) 0.0511(15) Uani 1 1 d . . .
C44 C 1.2532(6) 0.4979(6) 0.8079(4) 0.0672(19) Uani 1 1 d . . .
H44 H 1.2943 0.5631 0.8224 0.081 Uiso 1 1 calc R . .
C45 C 1.3085(7) 0.4426(7) 0.8346(4) 0.077(2) Uani 1 1 d . . .
H45 H 1.3876 0.4697 0.868 0.092 Uiso 1 1 calc R . .
C46 C 1.2426(7) 0.3440(7) 0.8102(4) 0.073(2) Uani 1 1 d . . .
H46 H 1.2779 0.3049 0.8263 0.087 Uiso 1 1 calc R . .
C47 C 1.1282(7) 0.3076(6) 0.7633(4) 0.0624(18) Uani 1 1 d . . .
H47 H 1.0855 0.2426 0.7468 0.075 Uiso 1 1 calc R . .
C48 C 1.0693(5) 0.5089(5) 0.7305(3) 0.0520(15) Uani 1 1 d . . .
H48A H 1.0376 0.5232 0.7655 0.062 Uiso 1 1 calc R . .
H48B H 1.1218 0.5678 0.725 0.062 Uiso 1 1 calc R . .
C49 C 1.0193(6) 0.4481(5) 0.6005(4) 0.0615(18) Uani 1 1 d . . .
H49A H 1.0972 0.4502 0.6247 0.074 Uiso 1 1 calc R . .
H49B H 1.0295 0.5027 0.5799 0.074 Uiso 1 1 calc R . .
C50 C 0.9442(6) 0.3617(5) 0.5382(4) 0.0628(18) Uani 1 1 d . . .
H50A H 0.8747 0.3662 0.5048 0.075 Uiso 1 1 calc R . .
H50B H 0.9888 0.3537 0.51 0.075 Uiso 1 1 calc R . .
C51 C 0.8329(8) 0.1971(6) 0.5156(5) 0.090(3) Uani 1 1 d . . .
H51A H 0.8112 0.1468 0.5397 0.134 Uiso 1 1 calc R . .
H51B H 0.8737 0.1856 0.4865 0.134 Uiso 1 1 calc R . .
H51C H 0.7627 0.2005 0.4838 0.134 Uiso 1 1 calc R . .
C52 C 0.6253(8) 0.4821(8) 0.6715(6) 0.134(5) Uani 1 1 d . . .
H52A H 0.673 0.4886 0.7225 0.201 Uiso 1 1 calc R . .
H52B H 0.5808 0.5178 0.6698 0.201 Uiso 1 1 calc R . .
H52C H 0.6758 0.505 0.6454 0.201 Uiso 1 1 calc R . .
N1A N 1.0892(4) 0.2598(3) 1.0147(2) 0.0390(10) Uani 1 1 d . . .
N1B N 0.4559(4) 0.2070(4) 0.5417(3) 0.0524(13) Uani 1 1 d . . .
N2A N 0.9153(4) 0.2911(3) 1.0428(2) 0.0371(10) Uani 1 1 d . . .
N2B N 0.4209(5) 0.1786(4) 0.6671(3) 0.0615(15) Uani 1 1 d . . .
N3A N 0.5769(4) -0.0321(3) 0.8866(3) 0.0442(11) Uani 1 1 d . . .
N3B N 0.9703(4) 0.4540(4) 0.6572(3) 0.0515(13) Uani 1 1 d . . .
N4A N 0.6800(4) -0.0893(4) 0.8035(3) 0.0498(12) Uani 1 1 d . . .
N4B N 1.0722(5) 0.3610(4) 0.7389(3) 0.0539(13) Uani 1 1 d . . .
O1A O 0.8236(3) 0.1242(3) 0.9222(2) 0.0414(9) Uani 1 1 d . . .
O1B O 0.7209(3) 0.3148(3) 0.6214(2) 0.0466(10) Uani 1 1 d . . .
O2A O 0.9662(3) 0.2361(3) 0.8480(2) 0.0419(9) Uani 1 1 d . . .
H2A H 0.892 0.2056 0.8054 0.05 Uiso 1 1 d R . .
H2B H 1.0029 0.1943 0.8564 0.05 Uiso 1 1 d R . .
O2B O 0.6735(4) 0.3222(3) 0.7651(2) 0.0550(11) Uani 1 1 d . . .
O3A O 0.7533(4) 0.0874(3) 0.7548(2) 0.0603(12) Uani 1 1 d . . .
O3B O 0.8855(3) 0.3629(3) 0.7811(2) 0.0426(9) Uani 1 1 d . . .
O4A O 1.0970(3) 0.4102(3) 0.9605(2) 0.0454(9) Uani 1 1 d . . .
O4B O 0.5423(5) 0.3814(4) 0.6359(3) 0.0777(15) Uani 1 1 d . . .
O5A O 0.4678(4) -0.0395(3) 0.7351(2) 0.0658(13) Uani 1 1 d . . .
O5B O 0.9098(4) 0.2847(3) 0.5713(2) 0.0624(12) Uani 1 1 d . . .
O6A O 0.6144(4) 0.1434(3) 0.8250(2) 0.0540(11) Uani 1 1 d . . .
H6A H 0.679 0.205 0.8398 0.065 Uiso 1 1 d R . .
H6B H 0.5591 0.1333 0.7754 0.065 Uiso 1 1 d R . .
O6B O 0.8273(4) 0.1832(3) 0.6737(2) 0.0549(11) Uani 1 1 d . . .
O7A O 0.8163(3) 0.3156(3) 0.8832(2) 0.0396(8) Uani 1 1 d . . .
O7B O 0.6154(4) 0.1391(3) 0.6662(3) 0.0609(12) Uani 1 1 d . . .
P3 P 0.94765(19) -0.21616(15) 0.61901(10) 0.0657(5) Uani 1 1 d . . .
F1 F 1.0256(5) -0.2714(4) 0.6244(3) 0.1010(16) Uani 1 1 d . . .
F2 F 0.8627(6) -0.2784(5) 0.5374(3) 0.128(2) Uani 1 1 d . . .
F3 F 0.8681(6) -0.2904(4) 0.6508(3) 0.1146(19) Uani 1 1 d . . .
F4 F 1.0317(5) -0.1560(3) 0.7016(2) 0.0918(15) Uani 1 1 d . . .
F5 F 1.0273(6) -0.1433(4) 0.5885(4) 0.121(2) Uani 1 1 d . . .
F6 F 0.8728(5) -0.1576(4) 0.6133(3) 0.1095(18) Uani 1 1 d . . .
P4 P 0.48913(15) 0.29125(13) 0.97796(10) 0.0560(4) Uani 1 1 d . . .
F7 F 0.5177(3) 0.2023(3) 0.9845(2) 0.0691(11) Uani 1 1 d . A .
F8 F 0.4371(10) 0.2624(8) 0.8914(3) 0.125(4) Uani 0.785(11) 1 d P A 1
F9 F 0.3616(5) 0.2270(4) 0.9765(4) 0.084(2) Uani 0.785(11) 1 d P A 1
F10 F 0.5322(9) 0.3150(4) 1.0680(3) 0.118(4) Uani 0.785(11) 1 d P A 1
F11 F 0.6172(6) 0.3588(6) 0.9917(8) 0.145(6) Uani 0.785(11) 1 d P A 1
F8' F 0.384(3) 0.233(2) 0.9087(18) 0.096(9) Uiso 0.215(11) 1 d P A 2
F9' F 0.437(2) 0.2874(18) 1.0292(15) 0.079(7) Uiso 0.215(11) 1 d P A 2
F10' F 0.6087(19) 0.3460(16) 1.0416(11) 0.061(6) Uiso 0.215(11) 1 d P A 2
F11' F 0.5781(19) 0.3016(16) 0.9269(12) 0.070(7) Uiso 0.215(11) 1 d P A 2
F12 F 0.4597(4) 0.3788(3) 0.9739(3) 0.0957(16) Uani 1 1 d . A .
F13 F 0.6708(4) 0.0244(3) 0.6202(2) 0.0731(12) Uani 1 1 d . . .
F14 F 0.8368(3) 0.4649(2) 0.85081(19) 0.0557(9) Uani 1 1 d . . .
P1 P 0.71817(16) 0.11543(12) 0.68221(9) 0.0514(4) Uani 1 1 d . . .
P2 P 0.80100(13) 0.35911(11) 0.81662(8) 0.0406(3) Uani 1 1 d . . .
Zn1 Zn 0.67974(7) 0.04301(6) 0.82745(4) 0.0472(2) Uani 1 1 d . . .
Zn2 Zn 0.93599(6) 0.27174(5) 0.94137(4) 0.03868(19) Uani 1 1 d . . .
Zn3 Zn 0.88398(7) 0.31778(6) 0.67710(4) 0.0451(2) Uani 1 1 d . . .
Zn4 Zn 0.58593(7) 0.25771(6) 0.65678(4) 0.0467(2) Uani 1 1 d . . .
Br1 Br 0.93500(7) -0.04453(5) 1.18593(4) 0.0561(2) Uani 1 1 d . . .
Br2 Br 0.65140(7) 0.47054(8) 0.34892(5) 0.0874(3) Uani 1 1 d . . .

loop_
_atom_site_aniso_label
_atom_site_aniso_U_11
_atom_site_aniso_U_22
_atom_site_aniso_U_33
_atom_site_aniso_U_23
_atom_site_aniso_U_13
_atom_site_aniso_U_12
C1 0.052(4) 0.043(3) 0.047(3) 0.007(3) 0.023(3) 0.025(3)
C2 0.050(3) 0.041(3) 0.050(3) 0.009(3) 0.026(3) 0.026(3)
C3 0.050(3) 0.042(3) 0.046(3) 0.005(3) 0.026(3) 0.026(3)
C4 0.049(3) 0.034(3) 0.036(3) 0.001(2) 0.019(3) 0.019(3)
C5 0.043(3) 0.043(3) 0.039(3) -0.003(3) 0.019(3) 0.017(3)
C6 0.054(4) 0.039(3) 0.047(3) 0.003(3) 0.028(3) 0.021(3)
C7 0.045(3) 0.051(3) 0.050(3) 0.011(3) 0.022(3) 0.032(3)
C8 0.040(3) 0.043(3) 0.038(3) -0.001(2) 0.013(3) 0.020(3)
C9 0.049(3) 0.061(4) 0.038(3) 0.010(3) 0.016(3) 0.030(3)
C10 0.063(4) 0.066(4) 0.047(4) 0.014(3) 0.032(3) 0.034(4)
C11 0.054(4) 0.055(4) 0.048(3) 0.011(3) 0.030(3) 0.029(3)
C12 0.043(3) 0.042(3) 0.043(3) 0.003(3) 0.017(3) 0.023(3)
C13 0.042(3) 0.052(3) 0.036(3) 0.000(3) 0.011(3) 0.023(3)
C14 0.038(3) 0.056(4) 0.048(3) 0.010(3) 0.017(3) 0.024(3)
C15 0.039(3) 0.052(4) 0.051(3) 0.009(3) 0.019(3) 0.019(3)
C16 0.047(3) 0.046(4) 0.046(3) -0.003(3) 0.005(3) 0.021(3)
C17 0.063(4) 0.052(4) 0.050(4) -0.006(3) 0.006(3) 0.026(3)
C18 0.074(5) 0.066(5) 0.066(5) -0.015(4) 0.000(4) 0.045(4)
C19 0.058(4) 0.082(5) 0.050(4) -0.014(4) 0.003(3) 0.042(4)
C20 0.053(4) 0.072(5) 0.046(4) -0.007(3) 0.012(3) 0.034(4)
C21 0.068(4) 0.046(4) 0.050(4) 0.002(3) 0.021(3) 0.019(3)
C22 0.045(4) 0.058(4) 0.053(4) 0.003(3) 0.014(3) 0.019(3)
C23 0.060(4) 0.066(5) 0.056(4) 0.000(4) 0.017(4) 0.014(4)
C24 0.042(3) 0.044(3) 0.046(3) 0.002(3) 0.023(3) 0.016(3)
C25 0.086(6) 0.095(6) 0.056(5) -0.013(4) 0.015(4) 0.023(5)
C26 0.053(4) 0.042(3) 0.041(3) 0.003(3) 0.016(3) 0.018(3)
C27 0.055(4) 0.096(6) 0.054(4) 0.028(4) 0.019(3) 0.036(4)
C28 0.044(4) 0.091(5) 0.045(4) 0.008(4) 0.013(3) 0.029(4)
C29 0.039(3) 0.074(4) 0.041(3) 0.007(3) 0.015(3) 0.025(3)
C30 0.042(3) 0.067(4) 0.037(3) 0.010(3) 0.015(3) 0.024(3)
C31 0.040(3) 0.075(5) 0.048(4) 0.018(3) 0.011(3) 0.025(3)
C32 0.043(4) 0.088(5) 0.059(4) 0.021(4) 0.016(3) 0.024(4)
C33 0.049(4) 0.071(4) 0.036(3) -0.009(3) 0.012(3) 0.021(3)
C34 0.063(5) 0.079(5) 0.060(5) -0.004(4) 0.029(4) 0.013(4)
C35 0.110(8) 0.109(8) 0.102(8) -0.022(6) 0.057(7) -0.001(7)
C36 0.119(9) 0.119(9) 0.129(10) -0.021(8) 0.074(8) 0.000(7)
C37 0.103(8) 0.113(8) 0.093(7) -0.004(6) 0.055(6) 0.016(7)
C38 0.063(5) 0.094(6) 0.059(4) 0.001(4) 0.030(4) 0.028(4)
C39 0.051(4) 0.073(5) 0.050(4) -0.012(3) 0.015(3) 0.010(4)
C40 0.041(3) 0.083(5) 0.050(4) 0.005(3) 0.011(3) 0.028(4)
C41 0.054(4) 0.102(6) 0.074(5) -0.003(5) 0.015(4) 0.036(4)
C42 0.051(4) 0.065(4) 0.052(4) 0.011(3) 0.012(3) 0.020(3)
C43 0.051(4) 0.055(4) 0.039(3) 0.003(3) 0.018(3) 0.017(3)
C44 0.051(4) 0.082(5) 0.058(4) 0.010(4) 0.018(4) 0.023(4)
C45 0.049(4) 0.118(7) 0.055(4) 0.016(5) 0.008(3) 0.038(5)
C46 0.073(5) 0.105(7) 0.057(4) 0.027(4) 0.023(4) 0.059(5)
C47 0.066(5) 0.077(5) 0.059(4) 0.018(4) 0.034(4) 0.038(4)
C48 0.041(3) 0.054(4) 0.041(3) -0.001(3) 0.009(3) 0.011(3)
C49 0.046(4) 0.083(5) 0.050(4) 0.015(4) 0.023(3) 0.020(4)
C50 0.058(4) 0.077(5) 0.054(4) 0.013(4) 0.030(3) 0.024(4)
C51 0.099(7) 0.082(6) 0.066(5) -0.015(4) 0.043(5) 0.015(5)
C52 0.072(6) 0.147(10) 0.124(9) -0.078(8) -0.003(6) 0.047(6)
N1A 0.032(2) 0.049(3) 0.040(2) 0.005(2) 0.016(2) 0.022(2)
N1B 0.039(3) 0.065(3) 0.041(3) -0.002(2) 0.013(2) 0.016(3)
N2A 0.036(2) 0.039(2) 0.040(2) 0.004(2) 0.016(2) 0.019(2)
N2B 0.047(3) 0.082(4) 0.044(3) -0.005(3) 0.020(3) 0.020(3)
N3A 0.043(3) 0.042(3) 0.042(3) -0.001(2) 0.018(2) 0.014(2)
N3B 0.038(3) 0.069(3) 0.038(3) 0.003(2) 0.012(2) 0.020(3)
N4A 0.046(3) 0.048(3) 0.046(3) -0.005(2) 0.014(2) 0.019(2)
N4B 0.048(3) 0.068(4) 0.051(3) 0.006(3) 0.024(3) 0.028(3)
O1A 0.046(2) 0.039(2) 0.042(2) 0.0043(17) 0.0197(18) 0.0205(18)
O1B 0.039(2) 0.063(3) 0.035(2) 0.0054(19) 0.0111(17) 0.024(2)
O2A 0.043(2) 0.047(2) 0.042(2) 0.0063(18) 0.0210(18) 0.0238(18)
O2B 0.046(2) 0.080(3) 0.039(2) -0.001(2) 0.0160(19) 0.030(2)
O3A 0.069(3) 0.061(3) 0.052(3) 0.012(2) 0.029(2) 0.026(2)
O3B 0.041(2) 0.052(2) 0.0338(19) 0.0035(17) 0.0134(17) 0.0213(19)
O4A 0.040(2) 0.041(2) 0.051(2) 0.0063(18) 0.0127(18) 0.0181(18)
O4B 0.063(3) 0.078(3) 0.077(4) -0.007(3) 0.012(3) 0.035(3)
O5A 0.066(3) 0.068(3) 0.045(2) -0.001(2) 0.015(2) 0.020(3)
O5B 0.065(3) 0.065(3) 0.048(3) 0.000(2) 0.027(2) 0.018(2)
O6A 0.045(2) 0.050(2) 0.059(3) 0.007(2) 0.012(2) 0.022(2)
O6B 0.055(3) 0.052(3) 0.057(3) 0.007(2) 0.026(2) 0.021(2)
O7A 0.039(2) 0.044(2) 0.039(2) 0.0034(17) 0.0167(17) 0.0224(18)
O7B 0.062(3) 0.058(3) 0.058(3) 0.005(2) 0.027(2) 0.021(2)
P3 0.0774(13) 0.0741(12) 0.0509(10) 0.0083(9) 0.0297(9) 0.0361(11)
F1 0.120(4) 0.099(4) 0.117(4) 0.025(3) 0.060(4) 0.070(3)
F2 0.158(6) 0.133(5) 0.065(3) -0.014(3) 0.015(3) 0.069(4)
F3 0.131(5) 0.090(4) 0.128(5) 0.019(3) 0.087(4) 0.025(3)
F4 0.113(4) 0.085(3) 0.059(3) 0.003(2) 0.016(3) 0.043(3)
F5 0.174(6) 0.107(4) 0.126(5) 0.051(4) 0.105(5) 0.063(4)
F6 0.108(4) 0.125(4) 0.102(4) 0.006(3) 0.025(3) 0.077(4)
P4 0.0440(9) 0.0606(10) 0.0576(10) 0.0119(8) 0.0107(8) 0.0256(8)
F7 0.058(2) 0.071(3) 0.091(3) 0.019(2) 0.032(2) 0.039(2)
F8 0.198(10) 0.202(9) 0.049(4) 0.040(5) 0.058(5) 0.151(9)
F9 0.055(3) 0.069(4) 0.147(6) 0.020(4) 0.053(4) 0.036(3)
F10 0.182(9) 0.064(4) 0.053(4) 0.001(3) 0.006(5) 0.037(5)
F11 0.052(4) 0.096(6) 0.313(17) 0.116(8) 0.082(6) 0.039(4)
F12 0.085(3) 0.066(3) 0.117(4) 0.024(3) 0.009(3) 0.042(3)
F13 0.075(3) 0.064(2) 0.058(2) -0.0239(19) 0.031(2) 0.014(2)
F14 0.070(2) 0.053(2) 0.0457(19) 0.0014(16) 0.0155(17) 0.0361(19)
P1 0.0641(10) 0.0494(9) 0.0383(8) -0.0020(7) 0.0204(8) 0.0250(8)
P2 0.0408(8) 0.0475(8) 0.0311(7) -0.0023(6) 0.0116(6) 0.0218(7)
Zn1 0.0536(5) 0.0459(4) 0.0416(4) 0.0013(3) 0.0211(4) 0.0212(4)
Zn2 0.0399(4) 0.0442(4) 0.0357(4) 0.0041(3) 0.0174(3) 0.0214(3)
Zn3 0.0413(4) 0.0533(5) 0.0356(4) -0.0011(3) 0.0095(3) 0.0230(4)
Zn4 0.0391(4) 0.0588(5) 0.0357(4) -0.0012(4) 0.0132(3) 0.0189(4)
Br1 0.0657(4) 0.0615(4) 0.0516(4) 0.0185(3) 0.0286(3) 0.0328(4)
Br2 0.0558(5) 0.1398(9) 0.0667(5) 0.0496(5) 0.0204(4) 0.0412(5)

loop_
_atom_type_symbol
_atom_type_description
_atom_type_scat_dispersion_real
_atom_type_scat_dispersion_imag
_atom_type_scat_source
C C 0.0181 0.0091 'International Tables Vol C Tables 4.2.6.8 and 6.1.1.4'
H H 0 0 'International Tables Vol C Tables 4.2.6.8 and 6.1.1.4'
N N 0.0311 0.018 'International Tables Vol C Tables 4.2.6.8 and 6.1.1.4'
O O 0.0492 0.0322 'International Tables Vol C Tables 4.2.6.8 and 6.1.1.4'
F F 0.0727 0.0534 'International Tables Vol C Tables 4.2.6.8 and 6.1.1.4'
P P 0.2955 0.4335 'International Tables Vol C Tables 4.2.6.8 and 6.1.1.4'
Zn Zn -1.5491 0.6778 'International Tables Vol C Tables 4.2.6.8 and 6.1.1.4'
Br Br -0.6763 1.2805 'International Tables Vol C Tables 4.2.6.8 and 6.1.1.4'

loop_
_exptl_crystal_face_index_h
_exptl_crystal_face_index_k
_exptl_crystal_face_index_l
_exptl_crystal_face_perp_dist
1 0 -1 0.0386
-1 0 1 0.0438
0 -1 -1 0.0404
0 0 1 0.0517
0 0 -1 0.0438
0 -1 1 0.0923
0 1 -1 0.0862

loop_
_geom_angle_atom_site_label_1
_geom_angle_atom_site_label_2
_geom_angle_atom_site_label_3
_geom_angle
C2 C1 C6 120.6(6)
C2 C1 Br1 119.0(5)
C6 C1 Br1 120.4(5)
C1 C2 C3 120.3(6)
C1 C2 H2 119.9
C3 C2 H2 119.9
C2 C3 C4 119.4(5)
C2 C3 C7 119.9(5)
C4 C3 C7 120.6(5)
O1A C4 C5 121.0(5)
O1A C4 C3 119.7(5)
C5 C4 C3 119.2(5)
C6 C5 C4 119.8(5)
C6 C5 C24 119.8(5)
C4 C5 C24 120.4(5)
C1 C6 C5 120.8(6)
C1 C6 H6 119.6
C5 C6 H6 119.6
N1A C7 C3 111.7(4)
N1A C7 H7A 109.3
C3 C7 H7A 109.3
N1A C7 H7B 109.3
C3 C7 H7B 109.3
H7A C7 H7B 107.9
N2A C8 C9 121.9(5)
N2A C8 C13 115.8(5)
C9 C8 C13 122.3(5)
C10 C9 C8 119.2(6)
C10 C9 H9 120.4
C8 C9 H9 120.4
C9 C10 C11 119.5(6)
C9 C10 H10 120.3
C11 C10 H10 120.3
C12 C11 C10 118.0(6)
C12 C11 H11 121
C10 C11 H11 121
N2A C12 C11 123.0(6)
N2A C12 H12 118.5
C11 C12 H12 118.5
N1A C13 C8 111.8(4)
N1A C13 H13A 109.3
C8 C13 H13A 109.3
N1A C13 H13B 109.3
C8 C13 H13B 109.3
H13A C13 H13B 107.9
N1A C14 C15 111.3(5)
N1A C14 H14A 109.4
C15 C14 H14A 109.4
N1A C14 H14B 109.4
C15 C14 H14B 109.4
H14A C14 H14B 108
O4A C15 C14 108.5(5)
O4A C15 H15A 110
C14 C15 H15A 110
O4A C15 H15B 110
C14 C15 H15B 110
H15A C15 H15B 108.4
N4A C16 C17 122.2(6)
N4A C16 C21 117.5(5)
C17 C16 C21 120.2(7)
C16 C17 C18 118.1(8)
C16 C17 H17 121
C18 C17 H17 121
C19 C18 C17 119.6(7)
C19 C18 H18 120.2
C17 C18 H18 120.2
C20 C19 C18 118.6(7)
C20 C19 H19 120.7
C18 C19 H19 120.7
N4A C20 C19 122.3(8)
N4A C20 H20 118.9
C19 C20 H20 118.9
N3A C21 C16 114.0(5)
N3A C21 H21A 108.8
C16 C21 H21A 108.8
N3A C21 H21B 108.8
C16 C21 H21B 108.8
H21A C21 H21B 107.7
C23 C22 N3A 111.9(6)
C23 C22 H22A 109.2
N3A C22 H22A 109.2
C23 C22 H22B 109.2
N3A C22 H22B 109.2
H22A C22 H22B 107.9
O5A C23 C22 108.4(6)
O5A C23 H23A 110
C22 C23 H23A 110
O5A C23 H23B 110
C22 C23 H23B 110
H23A C23 H23B 108.4
N3A C24 C5 112.4(4)
N3A C24 H24A 109.1
C5 C24 H24A 109.1
N3A C24 H24B 109.1
C5 C24 H24B 109.1
H24A C24 H24B 107.8
O5A C25 H25A 109.5
O5A C25 H25B 109.5
H25A C25 H25B 109.5
O5A C25 H25C 109.5
H25A C25 H25C 109.5
H25B C25 H25C 109.5
O4A C26 H26A 109.5
O4A C26 H26B 109.5
H26A C26 H26B 109.5
O4A C26 H26C 109.5
H26A C26 H26C 109.5
H26B C26 H26C 109.5
C32 C27 C28 121.3(7)
C32 C27 Br2 119.0(6)
C28 C27 Br2 119.7(5)
C29 C28 C27 119.9(6)
C29 C28 H28 120
C27 C28 H28 120
C28 C29 C30 119.5(6)
C28 C29 C33 120.4(6)
C30 C29 C33 120.0(6)
O1B C30 C31 120.1(5)
O1B C30 C29 120.4(6)
C31 C30 C29 119.5(6)
C32 C31 C30 120.8(6)
C32 C31 C42 120.2(6)
C30 C31 C42 119.0(6)
C27 C32 C31 118.8(7)
C27 C32 H32 120.6
C31 C32 H32 120.6
N1B C33 C29 112.2(5)
N1B C33 H33A 109.2
C29 C33 H33A 109.2
N1B C33 H33B 109.2
C29 C33 H33B 109.2
H33A C33 H33B 107.9
C35 C34 N2B 121.1(8)
C35 C34 C39 123.4(8)
N2B C34 C39 115.1(6)
C34 C35 C36 120.3(10)
C34 C35 H35 119.8
C36 C35 H35 119.8
C37 C36 C35 116.8(10)
C37 C36 H36 121.6
C35 C36 H36 121.6
C38 C37 C36 119.9(10)
C38 C37 H37 120
C36 C37 H37 120
C37 C38 N2B 121.6(8)
C37 C38 H38 119.2
N2B C38 H38 119.2
N1B C39 C34 109.8(6)
N1B C39 H39A 109.7
C34 C39 H39A 109.7
N1B C39 H39B 109.7
C34 C39 H39B 109.7
H39A C39 H39B 108.2
N1B C40 C41 115.5(6)
N1B C40 H40A 108.4
C41 C40 H40A 108.4
N1B C40 H40B 108.4
C41 C40 H40B 108.4
H40A C40 H40B 107.5
O4B C41 C40 106.8(7)
O4B C41 H41A 110.4
C40 C41 H41A 110.4
O4B C41 H41B 110.4
C40 C41 H41B 110.4
H41A C41 H41B 108.6
N3B C42 C31 111.3(6)
N3B C42 H42A 109.4
C31 C42 H42A 109.4
N3B C42 H42B 109.4
C31 C42 H42B 109.4
H42A C42 H42B 108
N4B C43 C44 123.4(7)
N4B C43 C48 114.2(5)
C44 C43 C48 122.2(6)
C43 C44 C45 118.5(8)
C43 C44 H44 120.8
C45 C44 H44 120.8
C44 C45 C46 118.6(7)
C44 C45 H45 120.7
C46 C45 H45 120.7
C47 C46 C45 118.9(7)
C47 C46 H46 120.6
C45 C46 H46 120.6
C46 C47 N4B 123.0(8)
C46 C47 H47 118.5
N4B C47 H47 118.5
N3B C48 C43 110.6(5)
N3B C48 H48A 109.5
C43 C48 H48A 109.5
N3B C48 H48B 109.5
C43 C48 H48B 109.5
H48A C48 H48B 108.1
N3B C49 C50 114.2(6)
N3B C49 H49A 108.7
C50 C49 H49A 108.7
N3B C49 H49B 108.7
C50 C49 H49B 108.7
H49A C49 H49B 107.6
O5B C50 C49 106.6(6)
O5B C50 H50A 110.4
C49 C50 H50A 110.4
O5B C50 H50B 110.4
C49 C50 H50B 110.4
H50A C50 H50B 108.6
O5B C51 H51A 109.5
O5B C51 H51B 109.5
H51A C51 H51B 109.5
O5B C51 H51C 109.5
H51A C51 H51C 109.5
H51B C51 H51C 109.5
O4B C52 H52A 109.5
O4B C52 H52B 109.5
H52A C52 H52B 109.5
O4B C52 H52C 109.5
H52A C52 H52C 109.5
H52B C52 H52C 109.5
C14 N1A C13 111.3(4)
C14 N1A C7 108.3(4)
C13 N1A C7 112.1(5)
C14 N1A Zn2 109.1(3)
C13 N1A Zn2 108.2(3)
C7 N1A Zn2 107.9(3)
C39 N1B C33 110.2(5)
C39 N1B C40 110.9(5)
C33 N1B C40 111.7(5)
C39 N1B Zn4 103.7(4)
C33 N1B Zn4 109.6(4)
C40 N1B Zn4 110.5(4)
C8 N2A C12 118.4(5)
C8 N2A Zn2 114.6(3)
C12 N2A Zn2 123.9(4)
C34 N2B C38 119.5(6)
C34 N2B Zn4 113.2(5)
C38 N2B Zn4 127.2(5)
C21 N3A C24 110.8(5)
C21 N3A C22 110.7(5)
C24 N3A C22 107.9(4)
C21 N3A Zn1 110.7(4)
C24 N3A Zn1 107.4(3)
C22 N3A Zn1 109.2(4)
C49 N3B C42 112.1(5)
C49 N3B C48 109.4(5)
C42 N3B C48 109.9(5)
C49 N3B Zn3 111.8(4)
C42 N3B Zn3 109.9(4)
C48 N3B Zn3 103.4(4)
C16 N4A C20 119.2(6)
C16 N4A Zn1 116.1(4)
C20 N4A Zn1 124.1(5)
C43 N4B C47 117.5(6)
C43 N4B Zn3 113.4(4)
C47 N4B Zn3 128.8(5)
C4 O1A Zn1 118.8(3)
C4 O1A Zn2 115.4(3)
Zn1 O1A Zn2 125.56(19)
C30 O1B Zn4 120.6(3)
C30 O1B Zn3 118.7(4)
Zn4 O1B Zn3 120.67(19)
Zn2 O2A H2A 109.5
Zn2 O2A H2B 109.3
H2A O2A H2B 109.5
P2 O2B Zn4 132.3(2)
P1 O3A Zn1 137.2(3)
P2 O3B Zn3 139.9(2)
C15 O4A C26 111.4(5)
C15 O4A Zn2 115.5(3)
C26 O4A Zn2 131.7(3)
C41 O4B C52 108.7(8)
C41 O4B Zn4 115.0(5)
C52 O4B Zn4 125.4(5)
C25 O5A C23 111.5(6)
C50 O5B C51 111.5(6)
C50 O5B Zn3 115.1(4)
C51 O5B Zn3 122.4(4)
Zn1 O6A H6A 109.5
Zn1 O6A H6B 109.4
H6A O6A H6B 109.5
P1 O6B Zn3 130.2(3)
P2 O7A Zn2 134.3(2)
P1 O7B Zn4 137.2(3)
F5 P3 F2 90.7(4)
F5 P3 F1 89.2(3)
F2 P3 F1 89.4(3)
F5 P3 F4 90.6(3)
F2 P3 F4 178.5(4)
F1 P3 F4 90.1(3)
F5 P3 F3 179.2(4)
F2 P3 F3 89.8(4)
F1 P3 F3 90.1(3)
F4 P3 F3 88.9(3)
F5 P3 F6 88.8(4)
F2 P3 F6 91.2(3)
F1 P3 F6 178.0(4)
F4 P3 F6 89.4(3)
F3 P3 F6 91.8(4)
F9' P4 F8' 101.1(17)
F9' P4 F10' 88.3(14)
F8' P4 F10' 169.6(15)
F9' P4 F11 125.6(13)
F8' P4 F11 131.9(14)
F10' P4 F11 40.3(8)
F9' P4 F8 132.9(12)
F8' P4 F8 33.4(11)
F10' P4 F8 138.2(10)
F11 P4 F8 98.4(7)
F9' P4 F12 78.0(10)
F8' P4 F12 92.3(12)
F10' P4 F12 93.9(8)
F11 P4 F12 87.3(3)
F8 P4 F12 89.5(4)
F9' P4 F9 46.0(12)
F8' P4 F9 56.5(12)
F10' P4 F9 131.6(10)
F11 P4 F9 171.5(6)
F8 P4 F9 89.9(5)
F12 P4 F9 91.2(3)
F9' P4 F7 100.1(10)
F8' P4 F7 88.4(12)
F10' P4 F7 85.7(8)
F11 P4 F7 93.6(3)
F8 P4 F7 92.1(3)
F12 P4 F7 178.1(3)
F9 P4 F7 87.6(3)
F9' P4 F10 42.5(11)
F8' P4 F10 141.5(13)
F10' P4 F10 46.8(8)
F11 P4 F10 86.6(6)
F8 P4 F10 175.0(6)
F12 P4 F10 91.0(3)
F9 P4 F10 85.1(4)
F7 P4 F10 87.3(3)
F9' P4 F11' 169.9(13)
F8' P4 F11' 88.3(14)
F10' P4 F11' 82.0(11)
F11 P4 F11' 46.2(7)
F8 P4 F11' 57.1(8)
F12 P4 F11' 105.4(8)
F9 P4 F11' 142.0(8)
F7 P4 F11' 76.4(7)
F10 P4 F11' 127.4(8)
O7B P1 O3A 113.9(3)
O7B P1 O6B 118.0(3)
O3A P1 O6B 110.1(3)
O7B P1 F13 104.6(3)
O3A P1 F13 105.1(3)
O6B P1 F13 103.6(2)
O3B P2 O2B 116.2(2)
O3B P2 O7A 113.9(2)
O2B P2 O7A 112.0(2)
O3B P2 F14 105.1(2)
O2B P2 F14 103.6(2)
O7A P2 F14 104.3(2)
O3A Zn1 O1A 97.42(18)
O3A Zn1 O6A 93.12(19)
O1A Zn1 O6A 91.46(16)
O3A Zn1 N4A 91.2(2)
O1A Zn1 N4A 108.47(17)
O6A Zn1 N4A 158.89(19)
O3A Zn1 N3A 167.66(18)
O1A Zn1 N3A 93.55(17)
O6A Zn1 N3A 92.24(18)
N4A Zn1 N3A 79.95(19)
O7A Zn2 O2A 92.17(15)
O7A Zn2 N2A 96.66(16)
O2A Zn2 N2A 170.32(16)
O7A Zn2 N1A 166.52(17)
O2A Zn2 N1A 91.92(16)
N2A Zn2 N1A 80.38(17)
O7A Zn2 O1A 100.99(15)
O2A Zn2 O1A 87.30(15)
N2A Zn2 O1A 87.13(16)
N1A Zn2 O1A 92.02(17)
O7A Zn2 O4A 94.05(15)
O2A Zn2 O4A 81.96(15)
N2A Zn2 O4A 101.30(16)
N1A Zn2 O4A 73.83(16)
O1A Zn2 O4A 161.83(14)
O6B Zn3 O1B 97.20(18)
O6B Zn3 O3B 98.07(17)
O1B Zn3 O3B 92.05(15)
O6B Zn3 N3B 161.52(19)
O1B Zn3 N3B 90.11(18)
O3B Zn3 N3B 98.61(17)
O6B Zn3 N4B 98.1(2)
O1B Zn3 N4B 164.7(2)
O3B Zn3 N4B 84.72(17)
N3B Zn3 N4B 75.6(2)
O6B Zn3 O5B 86.84(18)
O1B Zn3 O5B 93.85(16)
O3B Zn3 O5B 171.80(17)
N3B Zn3 O5B 75.71(18)
N4B Zn3 O5B 88.10(18)
O2B Zn4 O1B 99.51(17)
O2B Zn4 O7B 95.88(19)
O1B Zn4 O7B 91.53(17)
O2B Zn4 N2B 93.98(19)
O1B Zn4 N2B 166.47(18)
O7B Zn4 N2B 86.1(2)
O2B Zn4 N1B 162.55(19)
O1B Zn4 N1B 90.36(17)
O7B Zn4 N1B 98.2(2)
N2B Zn4 N1B 76.8(2)
O2B Zn4 O4B 89.09(19)
O1B Zn4 O4B 88.42(19)
O7B Zn4 O4B 174.97(18)
N2B Zn4 O4B 92.8(2)
N1B Zn4 O4B 76.8(2)

loop_
_geom_bond_atom_site_label_1
_geom_bond_atom_site_label_2
_geom_bond_distance
C1 C2 1.367(8)
C1 C6 1.379(9)
C1 Br1 1.902(6)
C2 C3 1.411(8)
C2 H2 0.93
C3 C4 1.411(8)
C3 C7 1.507(8)
C4 O1A 1.343(7)
C4 C5 1.398(8)
C5 C6 1.394(8)
C5 C24 1.500(8)
C6 H6 0.93
C7 N1A 1.493(7)
C7 H7A 0.97
C7 H7B 0.97
C8 N2A 1.334(7)
C8 C9 1.388(8)
C8 C13 1.509(8)
C9 C10 1.374(9)
C9 H9 0.93
C10 C11 1.382(9)
C10 H10 0.93
C11 C12 1.382(8)
C11 H11 0.93
C12 N2A 1.344(7)
C12 H12 0.93
C13 N1A 1.491(7)
C13 H13A 0.97
C13 H13B 0.97
C14 N1A 1.473(7)
C14 C15 1.500(9)
C14 H14A 0.97
C14 H14B 0.97
C15 O4A 1.415(7)
C15 H15A 0.97
C15 H15B 0.97
C16 N4A 1.325(8)
C16 C17 1.384(9)
C16 C21 1.512(9)
C17 C18 1.392(11)
C17 H17 0.93
C18 C19 1.377(11)
C18 H18 0.93
C19 C20 1.368(10)
C19 H19 0.93
C20 N4A 1.346(8)
C20 H20 0.93
C21 N3A 1.479(8)
C21 H21A 0.97
C21 H21B 0.97
C22 C23 1.497(9)
C22 N3A 1.506(8)
C22 H22A 0.97
C22 H22B 0.97
C23 O5A 1.434(8)
C23 H23A 0.97
C23 H23B 0.97
C24 N3A 1.499(7)
C24 H24A 0.97
C24 H24B 0.97
C25 O5A 1.433(9)
C25 H25A 0.96
C25 H25B 0.96
C25 H25C 0.96
C26 O4A 1.432(7)
C26 H26A 0.96
C26 H26B 0.96
C26 H26C 0.96
C27 C32 1.383(10)
C27 C28 1.388(11)
C27 Br2 1.917(7)
C28 C29 1.378(9)
C28 H28 0.93
C29 C30 1.405(9)
C29 C33 1.502(10)
C30 O1B 1.344(7)
C30 C31 1.391(9)
C31 C32 1.386(9)
C31 C42 1.518(9)
C32 H32 0.93
C33 N1B 1.489(8)
C33 H33A 0.97
C33 H33B 0.97
C34 C35 1.312(12)
C34 N2B 1.346(9)
C34 C39 1.508(10)
C35 C36 1.427(15)
C35 H35 0.93
C36 C37 1.393(14)
C36 H36 0.93
C37 C38 1.318(12)
C37 H37 0.93
C38 N2B 1.355(9)
C38 H38 0.93
C39 N1B 1.466(9)
C39 H39A 0.97
C39 H39B 0.97
C40 N1B 1.495(9)
C40 C41 1.515(11)
C40 H40A 0.97
C40 H40B 0.97
C41 O4B 1.440(9)
C41 H41A 0.97
C41 H41B 0.97
C42 N3B 1.480(9)
C42 H42A 0.97
C42 H42B 0.97
C43 N4B 1.348(8)
C43 C44 1.357(9)
C43 C48 1.489(9)
C44 C45 1.381(11)
C44 H44 0.93
C45 C46 1.412(12)
C45 H45 0.93
C46 C47 1.341(10)
C46 H46 0.93
C47 N4B 1.349(9)
C47 H47 0.93
C48 N3B 1.486(7)
C48 H48A 0.97
C48 H48B 0.97
C49 N3B 1.480(8)
C49 C50 1.493(10)
C49 H49A 0.97
C49 H49B 0.97
C50 O5B 1.426(8)
C50 H50A 0.97
C50 H50B 0.97
C51 O5B 1.444(9)
C51 H51A 0.96
C51 H51B 0.96
C51 H51C 0.96
C52 O4B 1.487(11)
C52 H52A 0.96
C52 H52B 0.96
C52 H52C 0.96
N1A Zn2 2.156(4)
N1B Zn4 2.182(5)
N2A Zn2 2.114(4)
N2B Zn4 2.159(6)
N3A Zn1 2.164(5)
N3B Zn3 2.165(6)
N4A Zn1 2.118(5)
N4B Zn3 2.173(5)
O1A Zn1 2.028(4)
O1A Zn2 2.159(4)
O1B Zn4 2.054(4)
O1B Zn3 2.057(4)
O2A Zn2 2.083(4)
O2A H2A 0.96
O2A H2B 0.96
O2B P2 1.495(4)
O2B Zn4 1.999(4)
O3A P1 1.508(5)
O3A Zn1 2.015(4)
O3B P2 1.493(4)
O3B Zn3 2.099(4)
O4A Zn2 2.296(4)
O4B Zn4 2.285(5)
O5B Zn3 2.269(4)
O6A Zn1 2.086(4)
O6A H6A 0.96
O6A H6B 0.96
O6B P1 1.512(5)
O6B Zn3 1.962(4)
O7A P2 1.520(4)
O7A Zn2 2.024(4)
O7B P1 1.495(5)
O7B Zn4 2.078(5)
P3 F5 1.555(6)
P3 F2 1.579(6)
P3 F1 1.581(5)
P3 F4 1.583(5)
P3 F3 1.583(6)
P3 F6 1.589(5)
P4 F9' 1.39(2)
P4 F8' 1.48(3)
P4 F10' 1.51(2)
P4 F11 1.539(6)
P4 F8 1.555(6)
P4 F12 1.585(5)
P4 F9 1.598(6)
P4 F7 1.603(4)
P4 F10 1.627(7)
P4 F11' 1.76(2)
F13 P1 1.570(4)
F14 P2 1.577(4)
